data_7019651
loop_
_publ_author_name
'Chen, Xiang-Yi'
'Chen, Yi-Ping'
'Xia, Ze-Min'
'Hu, Heng-Bin'
'Sun, Yan-Qiong'
'Huang, Wei-Yuan'

_publ_section_title
;
 Synthesis, crystal structure of \a-Keggin heteropolymolybdates with
 pyridine-2,6-dicarboxylate based frameworks, and associated RhB
 photocatalytic degradation and 2D-IR COS tests.
;
_journal_issue 33
_journal_name_full 'Dalton transactions (Cambridge, England : 2003)'
_journal_page_first 10035
_journal_page_last 10042
_journal_paper_doi 10.1039/c2dt00001f
_journal_volume 41
_journal_year 2012
_chemical_formula_sum 'C28 H48 Mo12 N4 O74 Si Sm4'
_chemical_formula_weight 3405.52
_chemical_name_systematic
;
?
;
_space_group_IT_number 2
_symmetry_cell_setting triclinic
_symmetry_space_group_name_Hall '-P 1'
_symmetry_space_group_name_H-M 'P -1'
_atom_sites_solution_hydrogens geom
_atom_sites_solution_primary direct
_atom_sites_solution_secondary difmap
_audit_creation_method SHELXL-97
_cell_angle_alpha 77.35(3)
_cell_angle_beta 62.91(3)
_cell_angle_gamma 62.40(3)
_cell_formula_units_Z 2
_cell_length_a 16.473(3)
_cell_length_b 17.068(3)
_cell_length_c 17.384(3)
_cell_measurement_reflns_used 15537
_cell_measurement_temperature 298(2)
_cell_measurement_theta_max 27.50
_cell_measurement_theta_min 3.01
_cell_volume 3856.1(19)
_computing_cell_refinement PROCESS-AUTO
_computing_data_collection 'PROCESS-AUTO (Rigaku, 1998)'
_computing_data_reduction 'CrystalStructure (Rigaku/MSC, 2002)'
_computing_molecular_graphics 'SHELXTL (Sheldrick, 2001)'
_computing_publication_material SHELXTL
_computing_structure_refinement 'SHELXL-97 (Sheldrick, 1997)'
_computing_structure_solution 'SHELXS-97 (Sheldrick, 1997)'
_diffrn_ambient_temperature 298(2)
_diffrn_measured_fraction_theta_full 0.961
_diffrn_measured_fraction_theta_max 0.961
_diffrn_measurement_device_type 'Rigaku Saturn 724 CCD'
_diffrn_measurement_method \w
_diffrn_radiation_monochromator graphite
_diffrn_radiation_source 'rotor target'
_diffrn_radiation_type MoK\a
_diffrn_radiation_wavelength 0.71073
_diffrn_reflns_av_R_equivalents 0.0443
_diffrn_reflns_av_sigmaI/netI 0.0595
_diffrn_reflns_limit_h_max 21
_diffrn_reflns_limit_h_min -18
_diffrn_reflns_limit_k_max 22
_diffrn_reflns_limit_k_min -22
_diffrn_reflns_limit_l_max 22
_diffrn_reflns_limit_l_min -16
_diffrn_reflns_number 32665
_diffrn_reflns_theta_full 27.50
_diffrn_reflns_theta_max 27.50
_diffrn_reflns_theta_min 3.01
_diffrn_standards_interval_count 0
_diffrn_standards_interval_time 0
_diffrn_standards_number 0
_exptl_absorpt_coefficient_mu 5.018
_exptl_absorpt_correction_T_max 0.367
_exptl_absorpt_correction_T_min 0.103
_exptl_absorpt_correction_type multi-scan
_exptl_crystal_colour Yellow
_exptl_crystal_density_diffrn 2.933
_exptl_crystal_density_method 'not measured'
_exptl_crystal_description Prism
_exptl_crystal_F_000 3204
_exptl_crystal_size_max 0.50
_exptl_crystal_size_mid 0.40
_exptl_crystal_size_min 0.20
_refine_diff_density_max 2.290
_refine_diff_density_min -2.117
_refine_diff_density_rms 0.412
_refine_ls_extinction_coef 0.00114(11)
_refine_ls_extinction_expression Fc^*^=kFc[1+0.001xFc^2^\l^3^/sin(2\q)]^-1/4^
_refine_ls_extinction_method SHELXL
_refine_ls_goodness_of_fit_ref 1.031
_refine_ls_hydrogen_treatment constr
_refine_ls_matrix_type full
_refine_ls_number_parameters 1109
_refine_ls_number_reflns 17003
_refine_ls_number_restraints 0
_refine_ls_restrained_S_all 1.031
_refine_ls_R_factor_all 0.0708
_refine_ls_R_factor_gt 0.0610
_refine_ls_shift/su_max 0.002
_refine_ls_shift/su_mean 0.000
_refine_ls_structure_factor_coef Fsqd
_refine_ls_weighting_details 'calc w=1/[\s^2^(Fo^2^)+(0.1200P)^2^+30.3810P] where P=(Fo^2^+2Fc^2^)/3'
_refine_ls_weighting_scheme calc
_refine_ls_wR_factor_gt 0.1729
_refine_ls_wR_factor_ref 0.2039
_reflns_number_gt 15537
_reflns_number_total 17695
_reflns_threshold_expression >2sigma(I)
_cod_data_source_file c2dt00001f.txt
_cod_data_source_block compound2
_cod_depositor_comments
;
The following automatic conversions were performed:

'_symmetry_cell_setting' value 'Triclinic' changed to 'triclinic'
according to /home/saulius/struct/CIF-dictionaries/cif_core.dic
dictionary named 'cif_core.dic' version 2.4.1 from
2010-06-29.

'_exptl_absorpt_correction_type' value 'Multi-Scan'
changed to 'multi-scan' according to
/home/saulius/struct/CIF-dictionaries/cif_core.dic dictionary named
'cif_core.dic' version 2.4.1 from 2010-06-29.

Automatic conversion script
Id: cif_fix_values 1891 2012-01-12 08:04:46Z andrius 
;
_cod_original_sg_symbol_H-M P-1
_cod_database_code 7019651

loop_
_symmetry_equiv_pos_as_xyz
'x, y, z'
'-x, -y, -z'

loop_
_atom_site_label
_atom_site_type_symbol
_atom_site_fract_x
_atom_site_fract_y
_atom_site_fract_z
_atom_site_U_iso_or_equiv
_atom_site_adp_type
_atom_site_occupancy
_atom_site_symmetry_multiplicity
_atom_site_calc_flag
_atom_site_refinement_flags
O1 O 0.6384(6) 0.6480(5) 0.2787(5) 0.0370(18) Uani 1 1 d .
O22 O -0.2814(6) 1.2030(6) 0.6567(5) 0.0388(18) Uani 1 1 d .
O11 O -0.1191(6) 1.1285(5) 0.6351(5) 0.0348(17) Uani 1 1 d .
C1 C -0.2128(8) 1.1469(7) 0.6796(6) 0.029(2) Uani 1 1 d .
C4 C -0.3558(9) 1.0774(8) 0.9031(7) 0.039(3) Uani 1 1 d .
C3 C -0.3361(9) 1.1197(8) 0.8207(8) 0.036(2) Uani 1 1 d .
C5 C -0.2711(10) 1.0123(8) 0.9188(8) 0.040(3) Uani 1 1 d .
C2 C -0.2398(8) 1.0994(7) 0.7640(6) 0.0260(19) Uani 1 1 d .
N1 N -0.1573(7) 1.0378(6) 0.7780(6) 0.0269(17) Uani 1 1 d .
C6 C -0.1760(9) 0.9965(7) 0.8552(7) 0.030(2) Uani 1 1 d .
Sm2 Sm -0.04052(4) 0.80676(3) 1.04268(4) 0.02801(14) Uani 1 1 d .
Sm1 Sm 0.01736(4) 1.02417(4) 0.67806(4) 0.02939(15) Uani 1 1 d .
O46 O -0.0916(9) 0.8817(7) 0.9298(7) 0.063(3) Uani 1 1 d .
O39 O 0.0743(6) 0.6727(6) 0.9619(6) 0.0403(19) Uani 1 1 d .
C21 C 0.2459(9) 0.8648(8) 0.5431(7) 0.037(2) Uani 1 1 d .
C28 C 0.1569(9) 0.6177(8) 0.9653(8) 0.036(2) Uani 1 1 d .
Mo1 Mo 0.32559(8) 0.16876(6) 0.11226(6) 0.0334(2) Uani 1 1 d .
Mo8 Mo 0.21754(8) 0.46583(6) 0.32643(7) 0.0367(2) Uani 1 1 d .
Mo10 Mo 0.11799(7) 0.31855(7) 0.37910(7) 0.0356(2) Uani 1 1 d .
Mo11 Mo 0.28295(8) 0.08549(7) 0.31479(7) 0.0362(2) Uani 1 1 d .
Mo6 Mo 0.55409(8) 0.10700(7) 0.32889(7) 0.0361(2) Uani 1 1 d .
Mo3 Mo 0.18640(8) 0.40221(7) 0.17579(7) 0.0355(2) Uani 1 1 d .
Mo2 Mo 0.45540(8) 0.31642(7) 0.02735(6) 0.0334(2) Uani 1 1 d .
Mo4 Mo 0.51840(8) 0.03380(6) 0.16625(7) 0.0357(2) Uani 1 1 d .
Mo12 Mo 0.31018(8) 0.18553(7) 0.46569(6) 0.0372(2) Uani 1 1 d .
O87 O 0.4546(6) 0.0974(5) 0.4332(5) 0.0375(18) Uani 1 1 d .
O63 O 0.4172(6) 0.2271(5) 0.0423(6) 0.0376(18) Uani 1 1 d .
O84 O 0.4082(7) 0.0006(5) 0.2568(6) 0.0398(19) Uani 1 1 d .
O83 O 0.4535(6) 0.0602(6) 0.0935(5) 0.0378(18) Uani 1 1 d .
O73 O 0.3093(7) 0.1062(6) 0.3986(6) 0.043(2) Uani 1 1 d .
O68 O 0.5384(6) 0.0466(6) 0.2663(5) 0.0383(18) Uani 1 1 d .
O89 O 0.1154(7) 0.4317(5) 0.3990(6) 0.0400(19) Uani 1 1 d .
O81 O 0.0836(6) 0.3762(6) 0.2865(6) 0.0382(18) Uani 1 1 d .
O65 O 0.2243(7) 0.2801(6) 0.1514(6) 0.042(2) Uani 1 1 d .
Sm4 Sm 0.31609(4) 0.68451(3) 0.44538(3) 0.02661(14) Uani 1 1 d .
O2 O 0.4919(6) 0.6358(5) 0.3443(6) 0.0371(18) Uani 1 1 d .
O8 O 0.0719(7) 0.2990(5) 0.8449(5) 0.0370(18) Uani 1 1 d .
Si1 Si 0.37557(19) 0.25025(16) 0.24667(16) 0.0216(5) Uani 1 1 d .
Sm3 Sm 0.22368(4) 0.48160(3) 0.80207(3) 0.02636(14) Uani 1 1 d .
Mo9 Mo 0.42805(8) 0.32004(7) 0.38932(7) 0.0356(2) Uani 1 1 d .
Mo7 Mo 0.47899(8) 0.40521(7) 0.16660(7) 0.0355(2) Uani 1 1 d .
Mo5 Mo 0.63028(8) 0.19401(7) 0.10611(7) 0.0382(2) Uani 1 1 d .
O76 O 0.4560(6) 0.2811(5) 0.1654(5) 0.0289(15) Uani 1 1 d .
O61 O 0.2193(7) 0.0220(6) 0.3673(6) 0.045(2) Uani 1 1 d .
O80 O 0.4732(6) 0.4099(5) 0.0606(5) 0.0353(17) Uani 1 1 d .
O77 O 0.4052(6) 0.2255(5) 0.3286(5) 0.0324(16) Uani 1 1 d .
O57 O 0.5173(8) 0.4847(6) 0.1536(7) 0.049(2) Uani 1 1 d .
O79 O 0.2636(6) 0.1078(6) 0.2065(5) 0.0385(18) Uani 1 1 d .
O90 O 0.3445(7) 0.2666(6) 0.4867(6) 0.042(2) Uani 1 1 d .
O69 O 0.3427(6) 0.4605(6) 0.2273(5) 0.0391(18) Uani 1 1 d .
O75 O 0.3771(6) 0.1645(5) 0.2191(5) 0.0309(16) Uani 1 1 d .
N4 N 0.4034(6) 0.7776(5) 0.4345(5) 0.0257(17) Uani 1 1 d .
O7 O 0.1449(7) 0.3755(6) 0.8561(5) 0.0365(18) Uani 1 1 d .
N2 N 0.1206(7) 0.7172(5) 1.0654(5) 0.0256(17) Uani 1 1 d .
O10 O 0.0690(6) 0.8585(6) 1.2158(6) 0.0393(19) Uani 1 1 d .
O59 O 0.4401(7) 0.3756(6) 0.4491(6) 0.048(2) Uani 1 1 d .
O71 O 0.4868(6) 0.3570(5) 0.2775(6) 0.0363(17) Uani 1 1 d .
O78 O 0.2635(6) 0.3305(5) 0.2738(5) 0.0335(16) Uani 1 1 d .
O36 O 0.1925(6) 0.9315(7) 0.5913(6) 0.047(2) Uani 1 1 d .
O67 O 0.6193(7) 0.1577(6) 0.2160(6) 0.0397(19) Uani 1 1 d .
O6 O 0.2127(7) 0.5494(5) 0.9228(6) 0.042(2) Uani 1 1 d .
O88 O 0.5399(7) 0.2116(6) 0.3773(6) 0.0409(19) Uani 1 1 d .
O66 O 0.5883(6) 0.1027(6) 0.1083(5) 0.0380(18) Uani 1 1 d .
O64 O 0.3079(6) 0.3909(5) 0.0930(6) 0.0378(18) Uani 1 1 d .
O56 O 0.6584(6) 0.0327(6) 0.3419(6) 0.041(2) Uani 1 1 d .
O70 O 0.2973(7) 0.4054(6) 0.3857(5) 0.043(2) Uani 1 1 d .
O12 O 0.0008(6) 0.9296(6) 0.8088(6) 0.043(2) Uani 1 1 d .
O52 O 0.4668(8) 0.3519(6) -0.0732(6) 0.050(2) Uani 1 1 d .
O86 O 0.6154(6) 0.3056(6) 0.1185(6) 0.0381(18) Uani 1 1 d .
O58 O 0.1701(6) 0.5698(5) 0.3574(6) 0.0411(19) Uani 1 1 d .
O5 O 0.2793(9) 0.5322(7) 0.6497(6) 0.054(3) Uani 1 1 d .
O51 O 0.3037(7) 0.1511(6) 0.0346(6) 0.042(2) Uani 1 1 d .
O53 O 0.1092(7) 0.4586(6) 0.1250(6) 0.046(2) Uani 1 1 d .
N3 N 0.1608(6) 0.4507(6) 0.7060(5) 0.0246(16) Uani 1 1 d .
O72 O 0.1702(7) 0.2069(6) 0.3433(6) 0.0420(19) Uani 1 1 d .
O55 O 0.7542(6) 0.1434(6) 0.0472(7) 0.049(2) Uani 1 1 d .
O4 O 0.2538(7) 0.5782(6) 0.5293(6) 0.044(2) Uani 1 1 d .
O74 O 0.1986(7) 0.2677(5) 0.4477(6) 0.0407(19) Uani 1 1 d .
O85 O 0.5888(7) 0.2427(6) 0.0073(6) 0.042(2) Uani 1 1 d .
O28 O 0.2797(7) 0.3778(6) 0.9086(6) 0.046(2) Uani 1 1 d .
O82 O 0.1671(7) 0.4919(6) 0.2352(6) 0.043(2) Uani 1 1 d .
O62 O 0.2605(8) 0.1476(7) 0.5651(6) 0.049(2) Uani 1 1 d .
O9 O -0.0192(6) 0.8628(5) 1.1470(6) 0.042(2) Uani 1 1 d .
O27 O 0.0450(7) 0.5552(8) 0.8960(9) 0.073(4) Uani 1 1 d .
O54 O 0.6081(8) -0.0685(6) 0.1366(6) 0.050(2) Uani 1 1 d .
O60 O 0.0044(6) 0.3330(6) 0.4580(6) 0.045(2) Uani 1 1 d .
O23 O 0.1461(8) 0.7289(7) 0.4660(8) 0.061(3) Uani 1 1 d .
O26 O 0.3742(6) 0.5059(6) 0.7597(7) 0.049(2) Uani 1 1 d .
C19 C 0.1149(8) 0.3979(7) 0.7320(6) 0.027(2) Uani 1 1 d .
C17 C 0.1766(8) 0.4873(7) 0.6271(6) 0.029(2) Uani 1 1 d .
C18 C 0.2423(8) 0.5367(7) 0.6000(8) 0.033(2) Uani 1 1 d .
C20 C 0.1074(8) 0.3543(7) 0.8190(7) 0.029(2) Uani 1 1 d .
O24 O 0.3941(9) 0.6167(9) 0.5458(8) 0.068(3) Uani 1 1 d .
C13 C 0.1848(7) 0.6420(6) 1.0244(6) 0.027(2) Uani 1 1 d .
C9 C 0.1405(8) 0.7424(7) 1.1192(7) 0.027(2) Uani 1 1 d .
C15 C 0.0888(8) 0.4232(8) 0.6033(7) 0.033(2) Uani 1 1 d .
O25 O 0.1557(9) 0.6484(7) 0.7794(8) 0.066(3) Uani 1 1 d .
C8 C 0.0568(9) 0.8282(7) 1.1652(7) 0.033(2) Uani 1 1 d .
C10 C 0.2258(8) 0.6991(7) 1.1300(8) 0.032(2) Uani 1 1 d .
C14 C 0.0762(9) 0.3843(8) 0.6818(7) 0.034(2) Uani 1 1 d .
O33 O 0.1354(7) 1.0124(8) 0.7326(8) 0.067(3) Uani 1 1 d .
C23 C 0.3941(10) 0.9077(8) 0.4735(7) 0.038(3) Uani 1 1 d .
C26 C 0.4979(8) 0.7574(7) 0.3795(6) 0.029(2) Uani 1 1 d .
C11 C 0.2975(9) 0.6195(7) 1.0865(7) 0.033(2) Uani 1 1 d .
C12 C 0.2757(9) 0.5911(7) 1.0314(8) 0.034(2) Uani 1 1 d .
O35 O 0.0561(8) 1.0330(9) 0.5177(6) 0.067(3) Uani 1 1 d .
H35A H 0.0530 0.9913 0.5015 0.100 Uiso 1 1 d R
H35B H 0.0155 1.0808 0.5042 0.100 Uiso 1 1 d R
O37 O 0.0127(8) 0.8967(7) 0.6378(8) 0.063(3) Uani 1 1 d .
C25 C 0.5461(10) 0.8111(9) 0.3686(8) 0.039(3) Uani 1 1 d .
O29 O -0.1465(9) 0.7532(8) 1.0236(8) 0.069(4) Uani 1 1 d .
C24 C 0.4922(9) 0.8874(7) 0.4150(8) 0.037(2) Uani 1 1 d .
C16 C 0.1434(9) 0.4767(8) 0.5728(8) 0.036(2) Uani 1 1 d .
O32 O 0.0924(9) 0.8471(10) 0.9256(10) 0.088(5) Uani 1 1 d .
H32A H 0.1022 0.8356 0.8762 0.133 Uiso 1 1 d R
H32B H 0.0764 0.9021 0.9265 0.133 Uiso 1 1 d R
C27 C 0.5479(8) 0.6740(7) 0.3301(6) 0.029(2) Uani 1 1 d .
O21 O 0.3463(9) 0.5979(9) 0.3307(8) 0.082(4) Uani 1 1 d .
H21A H 0.4082 0.5697 0.2993 0.123 Uiso 1 1 d R
H21B H 0.3230 0.5590 0.3499 0.123 Uiso 1 1 d R
C22 C 0.3514(8) 0.8501(7) 0.4830(6) 0.029(2) Uani 1 1 d .
O34 O 0.0689(11) 1.1490(11) 0.6025(9) 0.094(5) Uani 1 1 d .
H34A H 0.1264 1.1408 0.5965 0.141 Uiso 1 1 d R
H34B H 0.0722 1.1610 0.5513 0.141 Uiso 1 1 d R
C7 C -0.0843(12) 0.9314(9) 0.8658(8) 0.047(3) Uani 1 1 d .
O30 O -0.2133(10) 0.8963(12) 1.1468(14) 0.126(8) Uani 1 1 d .
O31 O -0.083(2) 0.9762(12) 1.029(2) 0.184(12) Uani 1 1 d .
O40 O 0.4261(10) 0.2170(8) 0.8605(9) 0.082(4) Uani 1 1 d .
O3 O 0.2171(6) 0.8088(6) 0.5421(6) 0.045(2) Uani 1 1 d .
O38 O 0.274(2) 0.741(2) 0.7444(17) 0.201(14) Uani 1 1 d .
O41 O 0.9617(10) 0.7703(10) 0.7572(11) 0.102(5) Uani 1 1 d .
H27A H 0.0297 0.5866 0.9368 0.153 Uiso 1 1 d R
H27B H -0.0063 0.5457 0.9097 0.153 Uiso 1 1 d R
H23A H 0.1285 0.7759 0.4372 0.153 Uiso 1 1 d R
H23B H 0.0987 0.7127 0.4849 0.153 Uiso 1 1 d R
H26A H 0.4185 0.4786 0.7134 0.153 Uiso 1 1 d R
H26B H 0.4040 0.5095 0.7874 0.153 Uiso 1 1 d R
H24A H 0.4447 0.5684 0.5440 0.153 Uiso 1 1 d R
H24B H 0.4042 0.6578 0.5550 0.153 Uiso 1 1 d R
H25A H 0.1463 0.6605 0.8289 0.153 Uiso 1 1 d R
H25B H 0.1372 0.6981 0.7548 0.153 Uiso 1 1 d R
H33A H 0.1032 1.0607 0.7603 0.153 Uiso 1 1 d R
H33B H 0.1958 1.0063 0.7057 0.153 Uiso 1 1 d R
H37A H 0.0744 0.8702 0.6059 0.153 Uiso 1 1 d R
H37B H -0.0079 0.8581 0.6685 0.153 Uiso 1 1 d R
H29A H -0.2102 0.7753 1.0434 0.153 Uiso 1 1 d R
H29B H -0.1334 0.7091 1.0572 0.153 Uiso 1 1 d R
H31A H -0.1320 1.0270 1.0327 0.153 Uiso 1 1 d R
H31B H -0.0840 0.9690 1.0806 0.153 Uiso 1 1 d R
H40A H 0.3699 0.2555 0.8928 0.153 Uiso 1 1 d R
H40B H 0.4170 0.1705 0.8678 0.153 Uiso 1 1 d R
H38A H 0.2637 0.7004 0.7359 0.153 Uiso 1 1 d R
H38B H 0.3249 0.7414 0.6992 0.153 Uiso 1 1 d R
H41A H 0.9110 0.7586 0.7753 0.153 Uiso 1 1 d R
H41B H 1.0033 0.7270 0.7741 0.153 Uiso 1 1 d R
H3B H 0.2340 0.3704 0.9042 0.153 Uiso 1 1 d R
H3A H 0.3032 0.4059 0.8647 0.153 Uiso 1 1 d R
H30A H -0.2189 0.9416 1.1659 0.153 Uiso 1 1 d R
H30B H -0.2704 0.8952 1.1762 0.153 Uiso 1 1 d R
H14 H 0.0411 0.3470 0.7036 0.122 Uiso 1 1 d R
H10 H 0.2379 0.7211 1.1675 0.122 Uiso 1 1 d R
H23 H 0.3561 0.9592 0.5079 0.122 Uiso 1 1 d R
H11 H 0.3580 0.5859 1.0947 0.122 Uiso 1 1 d R
H12 H 0.3222 0.5379 1.0003 0.122 Uiso 1 1 d R
H25 H 0.6146 0.7936 0.3314 0.122 Uiso 1 1 d R
H24 H 0.5219 0.9263 0.4073 0.122 Uiso 1 1 d R
H16 H 0.1561 0.5032 0.5179 0.122 Uiso 1 1 d R
H4 H -0.4228 1.0919 0.9464 0.122 Uiso 1 1 d R
H3 H -0.3897 1.1614 0.8068 0.122 Uiso 1 1 d R
H5 H -0.2799 0.9799 0.9725 0.122 Uiso 1 1 d R
H15 H 0.0615 0.4150 0.5701 0.122 Uiso 1 1 d R

loop_
_atom_site_aniso_label
_atom_site_aniso_U_11
_atom_site_aniso_U_22
_atom_site_aniso_U_33
_atom_site_aniso_U_23
_atom_site_aniso_U_13
_atom_site_aniso_U_12
O1 0.028(4) 0.035(4) 0.039(4) -0.015(3) -0.001(3) -0.012(3)
O22 0.033(4) 0.041(4) 0.038(4) 0.011(3) -0.017(4) -0.015(4)
O11 0.032(4) 0.038(4) 0.028(4) 0.009(3) -0.010(3) -0.017(3)
C1 0.028(5) 0.034(5) 0.023(5) 0.003(4) -0.009(4) -0.014(4)
C4 0.027(6) 0.046(7) 0.031(6) -0.003(5) 0.005(4) -0.020(5)
C3 0.028(6) 0.035(6) 0.040(6) -0.005(5) -0.011(5) -0.009(5)
C5 0.055(8) 0.036(6) 0.043(6) 0.007(5) -0.025(6) -0.029(6)
C2 0.031(5) 0.028(5) 0.024(5) 0.006(4) -0.013(4) -0.016(4)
N1 0.026(4) 0.026(4) 0.032(4) 0.000(3) -0.016(4) -0.009(3)
C6 0.037(6) 0.031(5) 0.028(5) 0.008(4) -0.017(4) -0.021(5)
Sm2 0.0279(3) 0.0235(2) 0.0351(3) 0.0010(2) -0.0166(2) -0.0097(2)
Sm1 0.0241(3) 0.0325(3) 0.0293(3) -0.0091(2) -0.0064(2) -0.0107(2)
O46 0.076(8) 0.065(7) 0.070(7) 0.044(6) -0.052(6) -0.044(6)
O39 0.036(5) 0.044(5) 0.041(5) -0.019(4) -0.018(4) -0.007(4)
C21 0.035(6) 0.045(6) 0.023(5) -0.011(4) -0.007(4) -0.011(5)
C28 0.043(7) 0.032(5) 0.037(6) -0.007(4) -0.014(5) -0.018(5)
Mo1 0.0443(6) 0.0331(5) 0.0357(5) -0.0005(4) -0.0222(4) -0.0204(4)
Mo8 0.0361(5) 0.0259(4) 0.0488(6) -0.0109(4) -0.0163(5) -0.0100(4)
Mo10 0.0231(5) 0.0375(5) 0.0370(5) -0.0028(4) -0.0042(4) -0.0125(4)
Mo11 0.0453(6) 0.0335(5) 0.0344(5) 0.0018(4) -0.0108(4) -0.0263(5)
Mo6 0.0321(5) 0.0354(5) 0.0403(5) 0.0024(4) -0.0217(4) -0.0080(4)
Mo3 0.0339(5) 0.0350(5) 0.0398(5) 0.0025(4) -0.0223(4) -0.0104(4)
Mo2 0.0390(6) 0.0384(5) 0.0290(5) 0.0066(4) -0.0161(4) -0.0219(4)
Mo4 0.0324(5) 0.0262(4) 0.0438(5) -0.0094(4) -0.0125(4) -0.0079(4)
Mo12 0.0384(6) 0.0454(6) 0.0285(5) 0.0058(4) -0.0133(4) -0.0211(5)
O87 0.039(5) 0.029(4) 0.042(4) -0.002(3) -0.014(4) -0.014(3)
O63 0.031(4) 0.034(4) 0.043(4) -0.001(3) -0.011(4) -0.013(3)
O84 0.044(5) 0.035(4) 0.042(5) 0.011(3) -0.019(4) -0.021(4)
O83 0.033(4) 0.041(4) 0.033(4) 0.002(3) -0.008(3) -0.017(4)
O73 0.039(5) 0.034(4) 0.062(6) 0.000(4) -0.032(4) -0.010(4)
O68 0.042(5) 0.039(4) 0.028(4) 0.001(3) -0.006(3) -0.022(4)
O89 0.042(5) 0.033(4) 0.043(5) 0.001(3) -0.019(4) -0.014(4)
O81 0.032(4) 0.040(4) 0.041(4) -0.004(3) -0.011(4) -0.017(4)
O65 0.056(6) 0.038(4) 0.043(5) 0.003(4) -0.020(4) -0.031(4)
Sm4 0.0259(3) 0.0227(2) 0.0303(3) 0.00108(19) -0.0105(2) -0.0111(2)
O2 0.022(4) 0.032(4) 0.055(5) -0.017(4) -0.005(3) -0.012(3)
O8 0.051(5) 0.035(4) 0.036(4) 0.011(3) -0.022(4) -0.028(4)
Si1 0.0199(13) 0.0207(12) 0.0239(12) -0.0016(9) -0.0068(10) -0.0099(10)
Sm3 0.0260(3) 0.0267(3) 0.0277(3) -0.00471(19) -0.0108(2) -0.0103(2)
Mo9 0.0460(6) 0.0354(5) 0.0375(5) -0.0024(4) -0.0226(5) -0.0199(4)
Mo7 0.0394(6) 0.0326(5) 0.0417(5) -0.0012(4) -0.0124(4) -0.0244(4)
Mo5 0.0235(5) 0.0398(5) 0.0408(5) 0.0000(4) -0.0073(4) -0.0111(4)
O76 0.030(4) 0.028(4) 0.032(4) -0.002(3) -0.014(3) -0.012(3)
O61 0.054(6) 0.048(5) 0.045(5) 0.006(4) -0.017(4) -0.037(5)
O80 0.033(4) 0.033(4) 0.041(4) 0.001(3) -0.017(4) -0.014(3)
O77 0.039(4) 0.034(4) 0.030(4) 0.001(3) -0.015(3) -0.019(3)
O57 0.065(6) 0.044(5) 0.066(6) 0.009(4) -0.036(5) -0.039(5)
O79 0.036(5) 0.051(5) 0.031(4) 0.001(3) -0.008(3) -0.027(4)
O90 0.051(5) 0.040(5) 0.039(5) -0.003(4) -0.016(4) -0.022(4)
O69 0.040(5) 0.037(4) 0.040(4) -0.003(3) -0.019(4) -0.011(4)
O75 0.033(4) 0.028(4) 0.034(4) 0.000(3) -0.017(3) -0.012(3)
N4 0.021(4) 0.021(4) 0.030(4) -0.004(3) -0.009(3) -0.004(3)
O7 0.054(5) 0.046(5) 0.029(4) 0.014(3) -0.023(4) -0.037(4)
N2 0.033(5) 0.022(4) 0.024(4) -0.003(3) -0.005(3) -0.018(3)
O10 0.037(5) 0.041(4) 0.042(5) -0.016(4) -0.012(4) -0.015(4)
O59 0.047(5) 0.052(5) 0.055(6) -0.004(4) -0.032(5) -0.018(4)
O71 0.034(4) 0.036(4) 0.046(5) 0.004(3) -0.025(4) -0.014(3)
O78 0.041(5) 0.030(4) 0.030(4) -0.001(3) -0.014(3) -0.015(3)
O36 0.025(4) 0.059(6) 0.045(5) -0.031(4) -0.002(4) -0.006(4)
O67 0.046(5) 0.041(5) 0.045(5) 0.008(4) -0.023(4) -0.027(4)
O6 0.044(5) 0.032(4) 0.050(5) -0.014(4) -0.025(4) -0.005(4)
O88 0.041(5) 0.036(4) 0.051(5) 0.002(4) -0.023(4) -0.017(4)
O66 0.038(5) 0.046(5) 0.031(4) -0.001(3) -0.011(3) -0.023(4)
O64 0.032(4) 0.033(4) 0.043(5) -0.003(3) -0.010(4) -0.014(3)
O56 0.029(4) 0.040(4) 0.047(5) -0.001(4) -0.022(4) -0.002(3)
O70 0.047(5) 0.047(5) 0.034(4) 0.001(4) -0.014(4) -0.023(4)
O12 0.032(4) 0.041(5) 0.050(5) 0.014(4) -0.019(4) -0.016(4)
O52 0.071(7) 0.048(5) 0.036(5) 0.014(4) -0.020(5) -0.037(5)
O86 0.030(4) 0.039(4) 0.048(5) 0.001(4) -0.019(4) -0.014(3)
O58 0.030(4) 0.032(4) 0.050(5) -0.012(4) -0.009(4) -0.006(3)
O5 0.089(8) 0.079(7) 0.034(4) 0.024(4) -0.034(5) -0.068(7)
O51 0.052(5) 0.045(5) 0.040(5) -0.003(4) -0.021(4) -0.027(4)
O53 0.049(5) 0.039(5) 0.056(5) 0.009(4) -0.032(5) -0.018(4)
N3 0.021(4) 0.028(4) 0.025(4) 0.008(3) -0.012(3) -0.012(3)
O72 0.051(5) 0.038(4) 0.042(5) -0.001(4) -0.022(4) -0.019(4)
O55 0.021(4) 0.051(5) 0.060(6) -0.005(4) -0.010(4) -0.007(4)
O4 0.059(6) 0.050(5) 0.038(4) 0.024(4) -0.026(4) -0.039(5)
O74 0.051(5) 0.033(4) 0.040(4) -0.002(3) -0.023(4) -0.014(4)
O85 0.044(5) 0.041(5) 0.042(5) -0.010(4) -0.010(4) -0.020(4)
O28 0.054(6) 0.038(5) 0.055(5) -0.003(4) -0.036(5) -0.011(4)
O82 0.058(6) 0.035(4) 0.039(4) 0.002(3) -0.016(4) -0.027(4)
O62 0.055(6) 0.053(6) 0.042(5) 0.004(4) -0.022(4) -0.025(5)
O9 0.027(4) 0.030(4) 0.068(6) -0.021(4) -0.028(4) 0.005(3)
O27 0.029(5) 0.076(8) 0.115(10) -0.060(7) -0.015(6) -0.012(5)
O54 0.058(6) 0.036(5) 0.054(6) -0.015(4) -0.026(5) -0.008(4)
O60 0.027(4) 0.053(5) 0.045(5) -0.003(4) -0.004(4) -0.018(4)
O23 0.054(6) 0.047(5) 0.107(9) 0.037(6) -0.053(6) -0.036(5)
O26 0.025(4) 0.052(5) 0.069(6) -0.036(5) -0.009(4) -0.010(4)
C19 0.028(5) 0.030(5) 0.025(5) 0.006(4) -0.014(4) -0.012(4)
C17 0.038(6) 0.031(5) 0.018(4) 0.000(4) -0.009(4) -0.017(4)
C18 0.026(5) 0.031(5) 0.039(6) -0.001(4) -0.010(5) -0.015(4)
C20 0.027(5) 0.036(5) 0.028(5) 0.000(4) -0.008(4) -0.019(4)
O24 0.085(8) 0.092(9) 0.076(7) 0.047(7) -0.059(7) -0.070(7)
C13 0.020(5) 0.021(4) 0.027(5) -0.004(4) -0.005(4) -0.002(4)
C9 0.023(5) 0.025(5) 0.035(5) 0.001(4) -0.014(4) -0.011(4)
C15 0.030(6) 0.040(6) 0.029(5) -0.008(4) -0.009(4) -0.015(5)
O25 0.067(7) 0.043(6) 0.085(8) 0.008(5) -0.046(7) -0.011(5)
C8 0.039(6) 0.027(5) 0.038(6) -0.002(4) -0.016(5) -0.015(5)
C10 0.028(6) 0.027(5) 0.045(6) -0.002(4) -0.018(5) -0.010(4)
C14 0.030(6) 0.049(7) 0.035(6) -0.005(5) -0.012(5) -0.025(5)
O33 0.029(5) 0.079(8) 0.092(8) -0.055(7) -0.019(5) -0.004(5)
C23 0.048(7) 0.031(5) 0.032(5) -0.008(4) -0.013(5) -0.015(5)
C26 0.031(5) 0.023(4) 0.024(5) 0.000(4) -0.007(4) -0.009(4)
C11 0.036(6) 0.029(5) 0.033(5) 0.000(4) -0.015(5) -0.013(4)
C12 0.039(6) 0.018(4) 0.040(6) 0.001(4) -0.017(5) -0.008(4)
O35 0.047(6) 0.105(10) 0.032(5) 0.000(5) -0.009(4) -0.027(6)
O37 0.063(7) 0.049(6) 0.078(7) -0.032(5) -0.009(6) -0.029(5)
C25 0.045(7) 0.049(7) 0.035(6) -0.003(5) -0.011(5) -0.031(6)
O29 0.080(8) 0.089(8) 0.078(8) 0.053(7) -0.059(7) -0.065(7)
C24 0.040(7) 0.029(5) 0.039(6) -0.002(4) -0.018(5) -0.009(5)
C16 0.036(6) 0.033(5) 0.037(6) -0.001(4) -0.022(5) -0.006(5)
O32 0.065(8) 0.110(11) 0.117(11) 0.060(9) -0.064(8) -0.057(8)
C27 0.028(5) 0.033(5) 0.024(5) -0.002(4) -0.007(4) -0.014(4)
O21 0.060(7) 0.111(10) 0.083(8) -0.060(8) 0.012(6) -0.056(7)
C22 0.026(5) 0.037(5) 0.024(5) -0.009(4) -0.010(4) -0.007(4)
O34 0.096(10) 0.145(14) 0.068(8) 0.021(8) -0.019(7) -0.095(11)
C7 0.067(9) 0.050(7) 0.035(6) 0.010(5) -0.023(6) -0.034(7)
O30 0.051(8) 0.125(14) 0.194(19) -0.096(13) -0.059(10) 0.018(8)
O31 0.28(3) 0.067(11) 0.31(3) 0.045(16) -0.23(3) -0.068(16)
O40 0.082(9) 0.048(6) 0.097(10) -0.003(6) -0.023(8) -0.025(6)
O3 0.032(5) 0.052(5) 0.046(5) -0.020(4) -0.005(4) -0.017(4)
O38 0.18(2) 0.31(4) 0.16(2) -0.05(2) 0.014(18) -0.21(3)
O41 0.079(10) 0.095(11) 0.161(16) 0.004(10) -0.054(10) -0.056(9)

loop_
_atom_type_symbol
_atom_type_description
_atom_type_scat_dispersion_real
_atom_type_scat_dispersion_imag
_atom_type_scat_source
Mo Mo -1.6832 0.6857 'International Tables Vol C Tables 4.2.6.8 and 6.1.1.4'
O O 0.0106 0.0060 'International Tables Vol C Tables 4.2.6.8 and 6.1.1.4'
Si Si 0.0817 0.0704 'International Tables Vol C Tables 4.2.6.8 and 6.1.1.4'
Sm Sm -0.1638 3.4418 'International Tables Vol C Tables 4.2.6.8 and 6.1.1.4'
N N 0.0061 0.0033 'International Tables Vol C Tables 4.2.6.8 and 6.1.1.4'
C C 0.0033 0.0016 'International Tables Vol C Tables 4.2.6.8 and 6.1.1.4'
H H 0.0000 0.0000 'International Tables Vol C Tables 4.2.6.8 and 6.1.1.4'

loop_
_geom_angle_atom_site_label_1
_geom_angle_atom_site_label_2
_geom_angle_atom_site_label_3
_geom_angle
_geom_angle_site_symmetry_1
_geom_angle_site_symmetry_3
C27 O1 Sm3 140.2(7) . 2_666
C1 O22 Sm4 144.0(7) . 2_576
C1 O11 Sm1 125.6(6) . .
O22 C1 O11 123.9(9) . .
O22 C1 C2 119.5(9) . .
O11 C1 C2 116.6(9) . .
C3 C4 C5 116.9(10) . .
C2 C3 C4 118.9(11) . .
C6 C5 C4 118.8(10) . .
C3 C2 N1 125.1(10) . .
C3 C2 C1 122.1(10) . .
N1 C2 C1 112.7(9) . .
C6 N1 C2 115.9(9) . .
C6 N1 Sm1 121.3(7) . .
C2 N1 Sm1 121.7(6) . .
N1 C6 C5 124.3(10) . .
N1 C6 C7 113.1(10) . .
C5 C6 C7 122.7(10) . .
O46 Sm2 O8 138.9(3) . 2_567
O46 Sm2 O39 93.1(4) . .
O8 Sm2 O39 80.4(3) 2_567 .
O46 Sm2 O9 129.9(4) . .
O8 Sm2 O9 83.2(3) 2_567 .
O39 Sm2 O9 126.2(3) . .
O46 Sm2 O29 67.3(3) . .
O8 Sm2 O29 71.9(3) 2_567 .
O39 Sm2 O29 74.6(4) . .
O9 Sm2 O29 144.7(4) . .
O46 Sm2 O32 69.9(4) . .
O8 Sm2 O32 144.3(4) 2_567 .
O39 Sm2 O32 76.8(5) . .
O9 Sm2 O32 88.5(4) . .
O29 Sm2 O32 126.2(4) . .
O46 Sm2 O30 87.9(6) . .
O8 Sm2 O30 78.0(6) 2_567 .
O39 Sm2 O30 147.9(5) . .
O9 Sm2 O30 74.2(4) . .
O29 Sm2 O30 76.3(5) . .
O32 Sm2 O30 132.7(6) . .
O46 Sm2 N2 139.1(3) . .
O8 Sm2 N2 73.2(3) 2_567 .
O39 Sm2 N2 63.5(3) . .
O9 Sm2 N2 62.8(3) . .
O29 Sm2 N2 128.7(3) . .
O32 Sm2 N2 72.2(3) . .
O30 Sm2 N2 130.1(5) . .
O46 Sm2 O31 65.3(6) . .
O8 Sm2 O31 137.8(7) 2_567 .
O39 Sm2 O31 140.5(8) . .
O9 Sm2 O31 64.6(6) . .
O29 Sm2 O31 120.2(6) . .
O32 Sm2 O31 65.0(8) . .
O30 Sm2 O31 67.8(9) . .
N2 Sm2 O31 110.9(6) . .
O36 Sm1 O33 65.7(3) . .
O36 Sm1 O11 130.8(3) . .
O33 Sm1 O11 144.1(3) . .
O36 Sm1 O10 135.0(3) . 2_577
O33 Sm1 O10 71.8(3) . 2_577
O11 Sm1 O10 79.3(3) . 2_577
O36 Sm1 O12 96.7(3) . .
O33 Sm1 O12 70.8(4) . .
O11 Sm1 O12 126.3(3) . .
O10 Sm1 O12 82.4(3) 2_577 .
O36 Sm1 O37 75.4(3) . .
O33 Sm1 O37 124.4(4) . .
O11 Sm1 O37 91.4(4) . .
O10 Sm1 O37 145.1(3) 2_577 .
O12 Sm1 O37 76.3(4) . .
O36 Sm1 N1 149.3(3) . .
O33 Sm1 N1 121.9(3) . .
O11 Sm1 N1 63.0(3) . .
O10 Sm1 N1 68.6(3) 2_577 .
O12 Sm1 N1 63.3(3) . .
O37 Sm1 N1 77.1(3) . .
O36 Sm1 O34 83.2(5) . .
O33 Sm1 O34 75.8(5) . .
O11 Sm1 O34 75.6(4) . .
O10 Sm1 O34 72.5(4) 2_577 .
O12 Sm1 O34 143.1(4) . .
O37 Sm1 O34 137.8(4) . .
N1 Sm1 O34 127.0(4) . .
O36 Sm1 O35 67.7(3) . .
O33 Sm1 O35 123.1(4) . .
O11 Sm1 O35 63.3(3) . .
O10 Sm1 O35 130.7(4) 2_577 .
O12 Sm1 O35 145.6(4) . .
O37 Sm1 O35 70.3(4) . .
N1 Sm1 O35 114.9(3) . .
O34 Sm1 O35 68.1(5) . .
C7 O46 Sm2 150.5(10) . .
C28 O39 Sm2 126.6(7) . .
O3 C21 O36 124.7(11) . .
O3 C21 C22 116.9(10) . .
O36 C21 C22 118.5(11) . .
O6 C28 O39 124.0(11) . .
O6 C28 C13 120.9(11) . .
O39 C28 C13 115.1(9) . .
O51 Mo1 O65 102.4(4) . .
O51 Mo1 O79 102.1(4) . .
O65 Mo1 O79 94.7(4) . .
O51 Mo1 O63 99.1(4) . .
O65 Mo1 O63 87.8(4) . .
O79 Mo1 O63 157.5(4) . .
O51 Mo1 O83 97.2(4) . .
O65 Mo1 O83 159.6(4) . .
O79 Mo1 O83 86.4(4) . .
O63 Mo1 O83 83.6(3) . .
O51 Mo1 O75 168.9(4) . .
O65 Mo1 O75 88.4(3) . .
O79 Mo1 O75 74.2(3) . .
O63 Mo1 O75 83.6(3) . .
O83 Mo1 O75 72.3(3) . .
O58 Mo8 O70 101.6(4) . .
O58 Mo8 O89 102.1(4) . .
O70 Mo8 O89 95.3(4) . .
O58 Mo8 O69 99.3(4) . .
O70 Mo8 O69 85.4(4) . .
O89 Mo8 O69 157.9(4) . .
O58 Mo8 O82 98.0(4) . .
O70 Mo8 O82 158.7(4) . .
O89 Mo8 O82 88.8(4) . .
O69 Mo8 O82 83.2(4) . .
O58 Mo8 O78 170.4(4) . .
O70 Mo8 O78 87.9(4) . .
O89 Mo8 O78 74.8(3) . .
O69 Mo8 O78 83.2(3) . .
O82 Mo8 O78 73.0(3) . .
O60 Mo10 O72 103.7(4) . .
O60 Mo10 O81 100.9(4) . .
O72 Mo10 O81 96.8(4) . .
O60 Mo10 O74 99.4(4) . .
O72 Mo10 O74 86.0(4) . .
O81 Mo10 O74 158.1(4) . .
O60 Mo10 O89 96.3(4) . .
O72 Mo10 O89 158.3(4) . .
O81 Mo10 O89 87.3(4) . .
O74 Mo10 O89 82.6(3) . .
O60 Mo10 O78 167.8(4) . .
O72 Mo10 O78 88.4(3) . .
O81 Mo10 O78 75.7(3) . .
O74 Mo10 O78 82.7(3) . .
O89 Mo10 O78 72.0(3) . .
O61 Mo11 O84 100.4(4) . .
O61 Mo11 O73 102.8(4) . .
O84 Mo11 O73 97.0(4) . .
O61 Mo11 O79 99.2(4) . .
O84 Mo11 O79 87.5(4) . .
O73 Mo11 O79 156.3(4) . .
O61 Mo11 O72 100.7(4) . .
O84 Mo11 O72 157.8(4) . .
O73 Mo11 O72 84.9(4) . .
O79 Mo11 O72 82.5(4) . .
O61 Mo11 O75 170.0(4) . .
O84 Mo11 O75 74.9(3) . .
O73 Mo11 O75 86.7(3) . .
O79 Mo11 O75 72.1(3) . .
O72 Mo11 O75 83.2(3) . .
O56 Mo6 O68 102.9(4) . .
O56 Mo6 O87 101.7(4) . .
O68 Mo6 O87 96.0(4) . .
O56 Mo6 O67 98.2(4) . .
O68 Mo6 O67 85.4(3) . .
O87 Mo6 O67 159.2(4) . .
O56 Mo6 O88 97.3(4) . .
O68 Mo6 O88 158.2(4) . .
O87 Mo6 O88 87.9(4) . .
O67 Mo6 O88 83.6(4) . .
O56 Mo6 O77 169.9(4) . .
O68 Mo6 O77 87.1(3) . .
O87 Mo6 O77 75.2(3) . .
O67 Mo6 O77 84.2(3) . .
O88 Mo6 O77 73.2(3) . .
O53 Mo3 O64 103.1(4) . .
O53 Mo3 O82 101.5(4) . .
O64 Mo3 O82 95.9(4) . .
O53 Mo3 O65 100.6(4) . .
O64 Mo3 O65 87.5(4) . .
O82 Mo3 O65 156.1(4) . .
O53 Mo3 O81 96.8(4) . .
O64 Mo3 O81 158.7(4) . .
O82 Mo3 O81 87.3(4) . .
O65 Mo3 O81 81.4(4) . .
O53 Mo3 O78 168.0(4) . .
O64 Mo3 O78 88.5(3) . .
O82 Mo3 O78 74.1(3) . .
O65 Mo3 O78 82.4(3) . .
O81 Mo3 O78 72.0(3) . .
O52 Mo2 O63 102.5(4) . .
O52 Mo2 O85 100.7(5) . .
O63 Mo2 O85 95.6(4) . .
O52 Mo2 O80 98.4(4) . .
O63 Mo2 O80 157.7(4) . .
O85 Mo2 O80 87.9(4) . .
O52 Mo2 O64 99.5(5) . .
O63 Mo2 O64 85.2(3) . .
O85 Mo2 O64 159.1(4) . .
O80 Mo2 O64 83.9(3) . .
O52 Mo2 O76 169.6(4) . .
O63 Mo2 O76 87.5(3) . .
O85 Mo2 O76 75.3(3) . .
O80 Mo2 O76 72.1(3) . .
O64 Mo2 O76 84.0(3) . .
O54 Mo4 O66 102.2(5) . .
O54 Mo4 O83 103.1(4) . .
O66 Mo4 O83 96.2(4) . .
O54 Mo4 O68 98.7(4) . .
O66 Mo4 O68 84.6(3) . .
O83 Mo4 O68 157.4(4) . .
O54 Mo4 O84 98.1(4) . .
O66 Mo4 O84 158.1(4) . .
O83 Mo4 O84 87.1(4) . .
O68 Mo4 O84 84.2(3) . .
O54 Mo4 O75 170.8(4) . .
O66 Mo4 O75 86.9(3) . .
O83 Mo4 O75 75.2(3) . .
O68 Mo4 O75 82.3(3) . .
O84 Mo4 O75 72.9(3) . .
O62 Mo12 O74 102.8(4) . .
O62 Mo12 O90 101.9(4) . .
O74 Mo12 O90 96.6(4) . .
O62 Mo12 O73 99.3(4) . .
O74 Mo12 O73 84.5(4) . .
O90 Mo12 O73 158.0(4) . .
O62 Mo12 O87 98.5(4) . .
O74 Mo12 O87 156.9(4) . .
O90 Mo12 O87 87.8(4) . .
O73 Mo12 O87 83.2(3) . .
O62 Mo12 O77 170.5(4) . .
O74 Mo12 O77 86.6(3) . .
O90 Mo12 O77 75.2(3) . .
O73 Mo12 O77 83.0(3) . .
O87 Mo12 O77 72.5(3) . .
Mo6 O87 Mo12 120.8(4) . .
Mo2 O63 Mo1 150.1(5) . .
Mo11 O84 Mo4 121.0(4) . .
Mo4 O83 Mo1 120.5(4) . .
Mo11 O73 Mo12 152.3(5) . .
Mo6 O68 Mo4 152.5(5) . .
Mo8 O89 Mo10 120.9(5) . .
Mo10 O81 Mo3 120.2(4) . .
Mo1 O65 Mo3 148.2(5) . .
O22 Sm4 O4 137.5(3) 2_576 .
O22 Sm4 O23 72.0(3) 2_576 .
O4 Sm4 O23 68.6(3) . .
O22 Sm4 O24 149.6(3) 2_576 .
O4 Sm4 O24 72.0(3) . .
O23 Sm4 O24 129.8(4) . .
O22 Sm4 O3 82.2(3) 2_576 .
O4 Sm4 O3 102.2(3) . .
O23 Sm4 O3 75.2(4) . .
O24 Sm4 O3 84.2(4) . .
O22 Sm4 O2 86.4(3) 2_576 .
O4 Sm4 O2 119.8(3) . .
O23 Sm4 O2 147.0(4) . .
O24 Sm4 O2 80.5(4) . .
O3 Sm4 O2 127.3(3) . .
O22 Sm4 O21 79.1(4) 2_576 .
O4 Sm4 O21 78.9(4) . .
O23 Sm4 O21 79.9(4) . .
O24 Sm4 O21 121.4(5) . .
O3 Sm4 O21 152.5(4) . .
O2 Sm4 O21 71.6(3) . .
O22 Sm4 N4 74.3(3) 2_576 .
O4 Sm4 N4 145.8(3) . .
O23 Sm4 N4 129.7(3) . .
O24 Sm4 N4 75.3(3) . .
O3 Sm4 N4 64.2(3) . .
O2 Sm4 N4 63.2(3) . .
O21 Sm4 N4 128.2(3) . .
C27 O2 Sm4 125.8(7) . .
C20 O8 Sm2 144.0(7) . 2_567
O77 Si1 O75 109.8(4) . .
O77 Si1 O76 109.6(4) . .
O75 Si1 O76 109.0(4) . .
O77 Si1 O78 108.7(4) . .
O75 Si1 O78 109.8(4) . .
O76 Si1 O78 109.8(4) . .
O1 Sm3 O27 148.2(3) 2_666 .
O1 Sm3 O26 75.1(3) 2_666 .
O27 Sm3 O26 136.0(3) . .
O1 Sm3 O28 74.5(3) 2_666 .
O27 Sm3 O28 98.4(4) . .
O26 Sm3 O28 84.6(4) . .
O1 Sm3 O5 75.0(4) 2_666 .
O27 Sm3 O5 117.2(5) . .
O26 Sm3 O5 70.1(3) . .
O28 Sm3 O5 144.3(4) . .
O1 Sm3 O7 79.7(3) 2_666 .
O27 Sm3 O7 69.0(4) . .
O26 Sm3 O7 147.1(3) . .
O28 Sm3 O7 68.4(3) . .
O5 Sm3 O7 123.0(3) . .
O1 Sm3 O6 126.4(3) 2_666 .
O27 Sm3 O6 73.2(3) . .
O26 Sm3 O6 68.9(3) . .
O28 Sm3 O6 64.0(3) . .
O5 Sm3 O6 124.1(3) . .
O7 Sm3 O6 112.1(3) . .
O1 Sm3 O25 137.4(4) 2_666 .
O27 Sm3 O25 68.3(4) . .
O26 Sm3 O25 79.0(4) . .
O28 Sm3 O25 135.7(3) . .
O5 Sm3 O25 64.6(4) . .
O7 Sm3 O25 133.5(4) . .
O6 Sm3 O25 71.7(3) . .
O1 Sm3 N3 75.4(3) 2_666 .
O27 Sm3 N3 84.6(3) . .
O26 Sm3 N3 129.0(3) . .
O28 Sm3 N3 125.2(3) . .
O5 Sm3 N3 62.6(3) . .
O7 Sm3 N3 61.8(2) . .
O6 Sm3 N3 157.4(3) . .
O25 Sm3 N3 96.4(3) . .
O59 Mo9 O71 103.5(4) . .
O59 Mo9 O88 100.6(4) . .
O71 Mo9 O88 93.9(4) . .
O59 Mo9 O70 100.9(4) . .
O71 Mo9 O70 86.4(3) . .
O88 Mo9 O70 157.8(4) . .
O59 Mo9 O90 97.3(4) . .
O71 Mo9 O90 158.3(4) . .
O88 Mo9 O90 88.3(4) . .
O70 Mo9 O90 83.6(4) . .
O59 Mo9 O77 169.3(4) . .
O71 Mo9 O77 86.7(3) . .
O88 Mo9 O77 75.4(3) . .
O70 Mo9 O77 82.4(3) . .
O90 Mo9 O77 72.9(3) . .
O57 Mo7 O69 103.3(5) . .
O57 Mo7 O80 101.8(4) . .
O69 Mo7 O80 95.1(4) . .
O57 Mo7 O71 98.3(4) . .
O69 Mo7 O71 87.1(4) . .
O80 Mo7 O71 158.6(3) . .
O57 Mo7 O86 97.2(4) . .
O69 Mo7 O86 158.3(4) . .
O80 Mo7 O86 87.4(4) . .
O71 Mo7 O86 83.1(4) . .
O57 Mo7 O76 169.3(4) . .
O69 Mo7 O76 87.1(3) . .
O80 Mo7 O76 74.6(3) . .
O71 Mo7 O76 84.3(3) . .
O86 Mo7 O76 72.7(3) . .
O55 Mo5 O67 102.6(5) . .
O55 Mo5 O86 101.5(4) . .
O67 Mo5 O86 94.8(4) . .
O55 Mo5 O66 100.5(4) . .
O67 Mo5 O66 86.2(3) . .
O86 Mo5 O66 157.1(4) . .
O55 Mo5 O85 97.4(4) . .
O67 Mo5 O85 158.8(4) . .
O86 Mo5 O85 88.0(4) . .
O66 Mo5 O85 83.3(3) . .
O55 Mo5 O76 169.3(4) . .
O67 Mo5 O76 87.8(3) . .
O86 Mo5 O76 74.6(3) . .
O66 Mo5 O76 82.7(3) . .
O85 Mo5 O76 72.7(3) . .
Si1 O76 Mo7 123.7(4) . .
Si1 O76 Mo2 124.4(4) . .
Mo7 O76 Mo2 92.1(3) . .
Si1 O76 Mo5 124.0(4) . .
Mo7 O76 Mo5 91.7(3) . .
Mo2 O76 Mo5 91.3(3) . .
Mo7 O80 Mo2 121.2(4) . .
Si1 O77 Mo12 124.5(4) . .
Si1 O77 Mo6 123.2(4) . .
Mo12 O77 Mo6 91.6(3) . .
Si1 O77 Mo9 125.0(4) . .
Mo12 O77 Mo9 91.3(3) . .
Mo6 O77 Mo9 91.5(3) . .
Mo1 O79 Mo11 122.2(4) . .
Mo12 O90 Mo9 120.6(4) . .
Mo7 O69 Mo8 151.0(5) . .
Si1 O75 Mo4 125.2(4) . .
Si1 O75 Mo1 123.3(4) . .
Mo4 O75 Mo1 92.1(3) . .
Si1 O75 Mo11 123.9(4) . .
Mo4 O75 Mo11 91.2(3) . .
Mo1 O75 Mo11 91.6(3) . .
C26 N4 C22 120.1(9) . .
C26 N4 Sm4 120.8(7) . .
C22 N4 Sm4 119.0(7) . .
C20 O7 Sm3 126.8(6) . .
C13 N2 C9 118.9(10) . .
C13 N2 Sm2 118.9(7) . .
C9 N2 Sm2 122.2(7) . .
C8 O10 Sm1 142.4(8) . 2_577
Mo9 O71 Mo7 149.3(5) . .
Si1 O78 Mo8 123.9(4) . .
Si1 O78 Mo10 124.3(4) . .
Mo8 O78 Mo10 92.3(3) . .
Si1 O78 Mo3 123.6(4) . .
Mo8 O78 Mo3 91.2(3) . .
Mo10 O78 Mo3 92.0(3) . .
C21 O36 Sm1 141.2(9) . .
Mo5 O67 Mo6 149.8(5) . .
C28 O6 Sm3 136.9(8) . .
Mo9 O88 Mo6 119.9(4) . .
Mo4 O66 Mo5 151.6(5) . .
Mo3 O64 Mo2 150.6(5) . .
Mo8 O70 Mo9 151.1(5) . .
C7 O12 Sm1 122.9(8) . .
Mo5 O86 Mo7 121.0(4) . .
C18 O5 Sm3 124.8(8) . .
C19 N3 C17 118.9(9) . .
C19 N3 Sm3 121.3(6) . .
C17 N3 Sm3 119.8(7) . .
Mo10 O72 Mo11 150.4(5) . .
C18 O4 Sm4 141.8(8) . .
Mo12 O74 Mo10 151.9(5) . .
Mo2 O85 Mo5 120.7(4) . .
Mo3 O82 Mo8 121.7(5) . .
C8 O9 Sm2 126.0(7) . .
N3 C19 C14 121.5(9) . .
N3 C19 C20 115.1(9) . .
C14 C19 C20 123.3(10) . .
N3 C17 C16 123.8(10) . .
N3 C17 C18 113.7(9) . .
C16 C17 C18 122.3(10) . .
O5 C18 O4 126.2(10) . .
O5 C18 C17 116.9(10) . .
O4 C18 C17 116.8(10) . .
O8 C20 O7 126.3(10) . .
O8 C20 C19 118.8(9) . .
O7 C20 C19 114.8(9) . .
N2 C13 C12 122.1(10) . .
N2 C13 C28 115.8(9) . .
C12 C13 C28 121.9(9) . .
N2 C9 C10 123.7(10) . .
N2 C9 C8 112.8(9) . .
C10 C9 C8 123.5(10) . .
C14 C15 C16 118.6(10) . .
O10 C8 O9 125.8(11) . .
O10 C8 C9 117.9(10) . .
O9 C8 C9 116.3(9) . .
C9 C10 C11 119.3(11) . .
C15 C14 C19 120.0(10) . .
C24 C23 C22 118.9(10) . .
N4 C26 C25 121.8(10) . .
N4 C26 C27 114.8(9) . .
C25 C26 C27 123.4(10) . .
C12 C11 C10 117.2(10) . .
C13 C12 C11 118.5(10) . .
C24 C25 C26 118.4(11) . .
C25 C24 C23 119.7(11) . .
C17 C16 C15 117.0(10) . .
O1 C27 O2 125.3(10) . .
O1 C27 C26 119.3(10) . .
O2 C27 C26 115.3(9) . .
N4 C22 C23 120.9(10) . .
N4 C22 C21 114.8(10) . .
C23 C22 C21 124.2(10) . .
O46 C7 O12 122.4(14) . .
O46 C7 C6 119.1(13) . .
O12 C7 C6 118.5(11) . .
C21 O3 Sm4 125.0(7) . .

loop_
_geom_bond_atom_site_label_1
_geom_bond_atom_site_label_2
_geom_bond_distance
_geom_bond_site_symmetry_2
O1 C27 1.252(13) .
O1 Sm3 2.413(8) 2_666
O22 C1 1.262(13) .
O22 Sm4 2.361(8) 2_576
O11 C1 1.284(13) .
O11 Sm1 2.454(8) .
C1 C2 1.493(13) .
C4 C3 1.421(17) .
C4 C5 1.425(18) .
C3 C2 1.351(16) .
C5 C6 1.382(17) .
C2 N1 1.369(13) .
N1 C6 1.343(13) .
N1 Sm1 2.521(9) .
C6 C7 1.470(18) .
Sm2 O46 2.367(9) .
Sm2 O8 2.396(7) 2_567
Sm2 O39 2.401(8) .
Sm2 O9 2.446(8) .
Sm2 O29 2.476(10) .
Sm2 O32 2.478(12) .
Sm2 O30 2.490(15) .
Sm2 N2 2.544(9) .
Sm2 O31 2.625(18) .
Sm1 O36 2.440(8) .
Sm1 O33 2.440(10) .
Sm1 O10 2.455(8) 2_577
Sm1 O12 2.467(8) .
Sm1 O37 2.470(9) .
Sm1 O34 2.534(13) .
Sm1 O35 2.547(10) .
O46 C7 1.237(15) .
O39 C28 1.265(15) .
C21 O3 1.256(15) .
C21 O36 1.260(14) .
C21 C22 1.495(16) .
C28 O6 1.232(14) .
C28 C13 1.495(15) .
Mo1 O51 1.664(8) .
Mo1 O65 1.858(9) .
Mo1 O79 1.877(8) .
Mo1 O63 1.985(8) .
Mo1 O83 2.001(9) .
Mo1 O75 2.344(7) .
Mo8 O58 1.673(8) .
Mo8 O70 1.833(9) .
Mo8 O89 1.847(9) .
Mo8 O69 1.972(9) .
Mo8 O82 1.988(9) .
Mo8 O78 2.328(8) .
Mo10 O60 1.680(8) .
Mo10 O72 1.809(9) .
Mo10 O81 1.872(9) .
Mo10 O74 1.965(9) .
Mo10 O89 2.015(9) .
Mo10 O78 2.330(8) .
Mo11 O61 1.690(8) .
Mo11 O84 1.830(9) .
Mo11 O73 1.838(9) .
Mo11 O79 1.979(8) .
Mo11 O72 2.008(9) .
Mo11 O75 2.365(8) .
Mo6 O56 1.680(8) .
Mo6 O68 1.818(9) .
Mo6 O87 1.847(8) .
Mo6 O67 1.988(8) .
Mo6 O88 2.010(9) .
Mo6 O77 2.349(8) .
Mo3 O53 1.685(9) .
Mo3 O64 1.804(8) .
Mo3 O82 1.858(9) .
Mo3 O65 1.963(8) .
Mo3 O81 2.030(8) .
Mo3 O78 2.373(8) .
Mo2 O52 1.673(9) .
Mo2 O63 1.831(8) .
Mo2 O85 1.862(9) .
Mo2 O80 1.989(8) .
Mo2 O64 2.017(8) .
Mo2 O76 2.347(7) .
Mo4 O54 1.675(9) .
Mo4 O66 1.845(8) .
Mo4 O83 1.865(9) .
Mo4 O68 1.984(9) .
Mo4 O84 2.014(8) .
Mo4 O75 2.319(8) .
Mo12 O62 1.669(9) .
Mo12 O74 1.840(9) .
Mo12 O90 1.871(9) .
Mo12 O73 1.979(9) .
Mo12 O87 2.018(9) .
Mo12 O77 2.341(8) .
Sm4 O22 2.361(8) 2_576
Sm4 O4 2.383(8) .
Sm4 O23 2.404(9) .
Sm4 O24 2.412(10) .
Sm4 O3 2.418(9) .
Sm4 O2 2.437(8) .
Sm4 O21 2.472(10) .
Sm4 N4 2.523(9) .
O2 C27 1.272(13) .
O8 C20 1.234(13) .
O8 Sm2 2.396(7) 2_567
Si1 O77 1.620(8) .
Si1 O75 1.624(8) .
Si1 O76 1.626(8) .
Si1 O78 1.629(8) .
Sm3 O1 2.413(8) 2_666
Sm3 O27 2.450(10) .
Sm3 O26 2.453(8) .
Sm3 O28 2.454(9) .
Sm3 O5 2.475(8) .
Sm3 O7 2.484(7) .
Sm3 O6 2.510(8) .
Sm3 O25 2.543(11) .
Sm3 N3 2.571(8) .
Mo9 O59 1.677(9) .
Mo9 O71 1.852(9) .
Mo9 O88 1.877(9) .
Mo9 O70 1.986(9) .
Mo9 O90 1.989(9) .
Mo9 O77 2.351(8) .
Mo7 O57 1.679(8) .
Mo7 O69 1.833(9) .
Mo7 O80 1.872(8) .
Mo7 O71 1.960(8) .
Mo7 O86 2.003(8) .
Mo7 O76 2.324(7) .
Mo5 O55 1.677(8) .
Mo5 O67 1.826(9) .
Mo5 O86 1.852(9) .
Mo5 O66 1.964(8) .
Mo5 O85 2.006(10) .
Mo5 O76 2.352(8) .
N4 C26 1.322(14) .
N4 C22 1.338(13) .
O7 C20 1.265(13) .
N2 C13 1.315(12) .
N2 C9 1.324(13) .
O10 C8 1.239(14) .
O10 Sm1 2.455(8) 2_577
O12 C7 1.287(17) .
O5 C18 1.237(14) .
N3 C19 1.315(13) .
N3 C17 1.338(12) .
O4 C18 1.256(14) .
O9 C8 1.269(14) .
C19 C14 1.398(14) .
C19 C20 1.509(14) .
C17 C16 1.364(15) .
C17 C18 1.520(14) .
C13 C12 1.387(15) .
C9 C10 1.332(15) .
C9 C8 1.524(15) .
C15 C14 1.348(16) .
C15 C16 1.428(17) .
C10 C11 1.401(15) .
C23 C24 1.380(18) .
C23 C22 1.398(16) .
C26 C25 1.403(15) .
C26 C27 1.498(14) .
C11 C12 1.400(16) .
C25 C24 1.368(16) .
